data_4078421
loop_
_publ_author_name
'Ramakrishnan, S.'
'Anju, K. S.'
'Thomas, Ajesh P.'
'Gowri Sreedevi, K. C.'
'Salini, P. S.'
'Derry Holaday, M. G.'
'Suresh, Eringathodi'
'Srinivasan, A.'

_publ_section_title
;
 ansa-Ferrocene-Incorporated Calixpyrroles and Calixphyrins: Syntheses and
 Spectral/Structural Characterization
;
_journal_issue 11
_journal_name_full Organometallics
_journal_page_first 4166
_journal_paper_doi 10.1021/om300004m
_journal_volume 31
_journal_year 2012
_chemical_formula_sum 'C52 H40 Fe N2'
_chemical_formula_weight 748.71
_chemical_name_systematic
; 
 ? 
;
_space_group_IT_number 14
_symmetry_cell_setting monoclinic
_symmetry_space_group_name_Hall '-P 2yn'
_symmetry_space_group_name_H-M 'P 1 21/n 1'
_atom_sites_solution_hydrogens geom
_atom_sites_solution_primary direct
_atom_sites_solution_secondary difmap
_audit_creation_method SHELXL-97
_cell_angle_alpha 90.00
_cell_angle_beta 91.443(2)
_cell_angle_gamma 90.00
_cell_formula_units_Z 4
_cell_length_a 16.4365(15)
_cell_length_b 9.8425(9)
_cell_length_c 23.296(2)
_cell_measurement_temperature 100(2)
_cell_volume 3767.5(6)
_computing_cell_refinement 'BRUKER SMART'
_computing_data_collection 'BRUKER SMART'
_computing_data_reduction 'BRUKER SAINT'
_computing_molecular_graphics ORTEP
_computing_publication_material 'SHELXL-97 (Sheldrick, 1997)'
_computing_structure_refinement 'SHELXL-97 (Sheldrick, 1997)'
_computing_structure_solution 'SHELXS-97 (Sheldrick, 1990)'
_diffrn_ambient_temperature 100(2)
_diffrn_measured_fraction_theta_full 0.903
_diffrn_measured_fraction_theta_max 0.903
_diffrn_measurement_device_type 'BRUKER SMART APEX CCD DIFFRACTOMETER'
_diffrn_measurement_method 'OMEGA-PHI SCAN'
_diffrn_radiation_monochromator graphite
_diffrn_radiation_source 'fine-focus sealed tube'
_diffrn_radiation_type MoK\a
_diffrn_radiation_wavelength 0.71073
_diffrn_reflns_av_R_equivalents 0.0613
_diffrn_reflns_av_sigmaI/netI 0.0657
_diffrn_reflns_limit_h_max 21
_diffrn_reflns_limit_h_min -21
_diffrn_reflns_limit_k_max 13
_diffrn_reflns_limit_k_min -12
_diffrn_reflns_limit_l_max 30
_diffrn_reflns_limit_l_min -30
_diffrn_reflns_number 31454
_diffrn_reflns_theta_full 28.26
_diffrn_reflns_theta_max 28.26
_diffrn_reflns_theta_min 1.50
_exptl_absorpt_coefficient_mu 0.441
_exptl_absorpt_correction_T_max 0.9209
_exptl_absorpt_correction_T_min 0.8365
_exptl_absorpt_correction_type multi-scan
_exptl_crystal_colour 'wine red'
_exptl_crystal_density_diffrn 1.320
_exptl_crystal_density_method 'not measured'
_exptl_crystal_description blocks
_exptl_crystal_F_000 1568
_exptl_crystal_size_max 0.42
_exptl_crystal_size_mid 0.32
_exptl_crystal_size_min 0.19
_refine_diff_density_max 0.588
_refine_diff_density_min -0.545
_refine_diff_density_rms 0.080
_refine_ls_extinction_method none
_refine_ls_goodness_of_fit_ref 1.129
_refine_ls_hydrogen_treatment mixed
_refine_ls_matrix_type full
_refine_ls_number_parameters 501
_refine_ls_number_reflns 8910
_refine_ls_number_restraints 0
_refine_ls_restrained_S_all 1.129
_refine_ls_R_factor_all 0.0841
_refine_ls_R_factor_gt 0.0642
_refine_ls_shift/su_max 0.000
_refine_ls_shift/su_mean 0.000
_refine_ls_structure_factor_coef Fsqd
_refine_ls_weighting_details 'w=1/[\s^2^(Fo^2^)+(0.0510P)^2^+2.7012P] where P=(Fo^2^+2Fc^2^)/3'
_refine_ls_weighting_scheme calc
_refine_ls_wR_factor_gt 0.1305
_refine_ls_wR_factor_ref 0.1383
_reflns_number_gt 7200
_reflns_number_total 8910
_reflns_threshold_expression >2sigma(I)
_cod_data_source_file om300004m_si_002.cif
_cod_data_source_block 748rk2m
_cod_depositor_comments
;
The following automatic conversions were performed:

'_exptl_absorpt_correction_type' value 'MULTI-SCAN' changed to
'multi-scan' according to
/home/saulius/struct/CIF-dictionaries/cif_core.dic dictionary named
'cif_core.dic' version 2.4.1 from 2010-06-29.

Automatic conversion script
Id: cif_fix_values 1891 2012-01-12 08:04:46Z andrius 

The following automatic conversions were performed:

'_refine_ls_weighting_scheme' value 'calc
w=1/[\s^2^(Fo^2^)+(0.0510P)^2^+2.7012P] where P=(Fo^2^+2Fc^2^)/3' was
changed to 'calc'. New tag '_refine_ls_weighting_details' was
created. The value of the new tag was set to
'w=1/[\s^2^(Fo^2^)+(0.0510P)^2^+2.7012P] where P=(Fo^2^+2Fc^2^)/3'.

Automatic conversion script
Id: cif_fix_values 3143 2015-03-26 13:38:13Z robertas 
;
_cod_original_sg_symbol_H-M P21/n
_cod_database_code 4078421

loop_
_symmetry_equiv_pos_as_xyz
'x, y, z'
'-x+1/2, y+1/2, -z+1/2'
'-x, -y, -z'
'x-1/2, -y-1/2, z-1/2'

loop_
_atom_site_label
_atom_site_type_symbol
_atom_site_fract_x
_atom_site_fract_y
_atom_site_fract_z
_atom_site_U_iso_or_equiv
_atom_site_adp_type
_atom_site_occupancy
_atom_site_calc_flag
_atom_site_refinement_flags
Fe1 Fe 0.29248(2) 0.17369(4) 0.161523(15) 0.01153(10) Uani 1 d .
C4 C 0.18742(15) 0.1634(3) 0.20610(11) 0.0171(5) Uani 1 d .
H4 H 0.1668 0.0827 0.2256 0.020 Uiso 1 calc R
C17 C 0.40069(14) 0.1691(2) 0.11677(10) 0.0121(5) Uani 1 d .
C1 C 0.21166(15) 0.3251(3) 0.13777(11) 0.0161(5) Uani 1 d .
H1 H 0.2115 0.3752 0.1014 0.019 Uiso 1 calc R
C21 C 0.41480(15) 0.1525(3) 0.17713(10) 0.0139(5) Uani 1 d .
H21 H 0.4485 0.2119 0.2017 0.017 Uiso 1 calc R
C28 C 0.01781(16) 0.1762(3) 0.13401(11) 0.0184(5) Uani 1 d .
C48 C 0.59227(15) 0.3265(3) 0.05848(11) 0.0163(5) Uani 1 d .
H48 H 0.5795 0.4184 0.0603 0.020 Uiso 1 calc R
C5 C 0.16861(15) 0.2018(3) 0.14810(10) 0.0141(5) Uani 1 d .
C23 C 0.08198(15) -0.0941(3) 0.15971(11) 0.0191(6) Uani 1 d .
H23 H 0.0564 -0.0482 0.1891 0.023 Uiso 1 calc R
C50 C 0.68931(16) 0.1506(3) 0.04080(11) 0.0182(6) Uani 1 d .
H50 H 0.7417 0.1238 0.0316 0.022 Uiso 1 calc R
C34 C 0.20765(15) 0.3153(3) -0.12916(11) 0.0170(5) Uani 1 d .
C24 C 0.09123(16) -0.2339(3) 0.16308(12) 0.0217(6) Uani 1 d .
H24 H 0.0717 -0.2807 0.1946 0.026 Uiso 1 calc R
N2 N 0.32390(13) 0.2823(2) 0.01197(9) 0.0141(4) Uani 1 d .
C7 C 0.10413(16) 0.1859(3) 0.04918(11) 0.0173(5) Uani 1 d .
C46 C 0.49353(15) 0.4398(3) 0.15697(11) 0.0167(5) Uani 1 d .
H46 H 0.5315 0.3744 0.1684 0.020 Uiso 1 calc R
C10 C 0.15950(16) 0.2490(3) -0.03221(11) 0.0181(6) Uani 1 d .
C8 C 0.03954(17) 0.2183(3) 0.00983(12) 0.0248(6) Uani 1 d .
H8 H -0.0158 0.2136 0.0169 0.030 Uiso 1 calc R
C47 C 0.53241(14) 0.2300(3) 0.06958(10) 0.0124(5) Uani 1 d .
C19 C 0.33040(15) -0.0202(3) 0.14741(11) 0.0153(5) Uani 1 d .
H19 H 0.2961 -0.1016 0.1473 0.018 Uiso 1 calc R
N1 N 0.17519(13) 0.2035(2) 0.02390(9) 0.0162(5) Uani 1 d .
C2 C 0.25582(16) 0.3620(3) 0.18870(11) 0.0184(6) Uani 1 d .
H2 H 0.2906 0.4422 0.1938 0.022 Uiso 1 calc R
C14 C 0.44177(16) 0.2955(3) -0.03391(11) 0.0166(5) Uani 1 d .
H14 H 0.4973 0.2989 -0.0404 0.020 Uiso 1 calc R
C27 C 0.14801(16) -0.0933(3) 0.06995(11) 0.0205(6) Uani 1 d .
H27 H 0.1675 -0.0471 0.0383 0.025 Uiso 1 calc R
C41 C 0.44161(14) 0.4140(2) 0.11013(10) 0.0128(5) Uani 1 d .
C16 C 0.44398(14) 0.2744(2) 0.07970(10) 0.0117(5) Uani 1 d .
C11 C 0.22406(16) 0.2854(3) -0.06770(11) 0.0161(5) Uani 1 d .
C13 C 0.37994(16) 0.3017(3) -0.07499(11) 0.0159(5) Uani 1 d .
H13 H 0.3862 0.3100 -0.1144 0.019 Uiso 1 calc R
C15 C 0.40444(15) 0.2831(2) 0.01991(10) 0.0128(5) Uani 1 d .
C18 C 0.34796(14) 0.0609(2) 0.09905(11) 0.0133(5) Uani 1 d .
H18 H 0.3265 0.0463 0.0599 0.016 Uiso 1 calc R
C26 C 0.15709(17) -0.2329(3) 0.07323(13) 0.0255(6) Uani 1 d .
H26 H 0.1822 -0.2792 0.0437 0.031 Uiso 1 calc R
C25 C 0.12928(17) -0.3043(3) 0.11990(12) 0.0243(6) Uani 1 d .
H25 H 0.1360 -0.3980 0.1222 0.029 Uiso 1 calc R
C39 C 0.24650(16) 0.4233(3) -0.15602(11) 0.0189(6) Uani 1 d .
H39 H 0.2829 0.4775 -0.1351 0.023 Uiso 1 calc R
C6 C 0.10121(15) 0.1351(3) 0.11080(11) 0.0151(5) Uani 1 d .
C43 C 0.38385(17) 0.6375(3) 0.12276(12) 0.0213(6) Uani 1 d .
H43 H 0.3472 0.7042 0.1107 0.026 Uiso 1 calc R
C32 C -0.06738(19) 0.3222(3) 0.18983(16) 0.0370(8) Uani 1 d .
H32 H -0.0726 0.3970 0.2139 0.044 Uiso 1 calc R
C29 C -0.05135(16) 0.1023(3) 0.11789(12) 0.0206(6) Uani 1 d .
H29 H -0.0465 0.0283 0.0934 0.025 Uiso 1 calc R
C51 C 0.63021(16) 0.0542(3) 0.05048(10) 0.0171(5) Uani 1 d .
H51 H 0.6428 -0.0376 0.0476 0.021 Uiso 1 calc R
C20 C 0.37213(15) 0.0356(3) 0.19571(11) 0.0154(5) Uani 1 d .
H20 H 0.3720 -0.0003 0.2349 0.019 Uiso 1 calc R
C3 C 0.24028(15) 0.2623(3) 0.23079(11) 0.0182(6) Uani 1 d .
H3 H 0.2624 0.2617 0.2703 0.022 Uiso 1 calc R
C52 C 0.55258(15) 0.0932(3) 0.06447(10) 0.0144(5) Uani 1 d .
H52 H 0.5132 0.0272 0.0706 0.017 Uiso 1 calc R
C22 C 0.11038(14) -0.0209(3) 0.11299(11) 0.0157(5) Uani 1 d .
C45 C 0.48971(17) 0.5618(3) 0.18711(11) 0.0207(6) Uani 1 d .
H45 H 0.5241 0.5766 0.2188 0.025 Uiso 1 calc R
C42 C 0.38710(15) 0.5151(3) 0.09339(11) 0.0168(5) Uani 1 d .
H42 H 0.3522 0.5005 0.0620 0.020 Uiso 1 calc R
C37 C 0.17618(16) 0.3741(3) -0.24611(11) 0.0207(6) Uani 1 d .
C12 C 0.30534(15) 0.2930(2) -0.04633(10) 0.0141(5) Uani 1 d .
C38 C 0.23131(16) 0.4506(3) -0.21372(11) 0.0209(6) Uani 1 d .
H38 H 0.2587 0.5217 -0.2311 0.025 Uiso 1 calc R
C36 C 0.13804(16) 0.2663(3) -0.21915(11) 0.0227(6) Uani 1 d .
H36 H 0.1013 0.2128 -0.2401 0.027 Uiso 1 calc R
C40 C 0.15658(18) 0.4084(3) -0.30752(11) 0.0279(7) Uani 1 d .
H40A H 0.1918 0.4800 -0.3198 0.042 Uiso 1 calc R
H40B H 0.1010 0.4378 -0.3111 0.042 Uiso 1 calc R
H40C H 0.1644 0.3296 -0.3310 0.042 Uiso 1 calc R
C9 C 0.07401(17) 0.2576(3) -0.04045(12) 0.0247(6) Uani 1 d .
H9 H 0.0464 0.2849 -0.0738 0.030 Uiso 1 calc R
C30 C -0.12733(17) 0.1374(3) 0.13770(13) 0.0273(7) Uani 1 d .
H30 H -0.1729 0.0870 0.1265 0.033 Uiso 1 calc R
C33 C 0.00859(17) 0.2867(3) 0.16995(13) 0.0246(6) Uani 1 d .
H33 H 0.0539 0.3378 0.1809 0.029 Uiso 1 calc R
C35 C 0.15354(16) 0.2371(3) -0.16185(11) 0.0212(6) Uani 1 d .
H35 H 0.1274 0.1640 -0.1450 0.025 Uiso 1 calc R
C31 C -0.13543(18) 0.2471(3) 0.17406(15) 0.0361(8) Uani 1 d .
H31 H -0.1862 0.2702 0.1878 0.043 Uiso 1 calc R
C49 C 0.67032(16) 0.2876(3) 0.04482(11) 0.0193(6) Uani 1 d .
H49 H 0.7099 0.3530 0.0384 0.023 Uiso 1 calc R
C44 C 0.43468(17) 0.6608(3) 0.16975(12) 0.0224(6) Uani 1 d .
H44 H 0.4320 0.7426 0.1896 0.027 Uiso 1 calc R
H2C H 0.286(3) 0.251(5) 0.033(2) 0.099(18) Uiso 1 d .

loop_
_atom_site_aniso_label
_atom_site_aniso_U_11
_atom_site_aniso_U_22
_atom_site_aniso_U_33
_atom_site_aniso_U_23
_atom_site_aniso_U_13
_atom_site_aniso_U_12
Fe1 0.01076(18) 0.01444(19) 0.00946(18) -0.00071(14) 0.00177(13) 0.00077(14)
C4 0.0120(12) 0.0239(14) 0.0157(13) -0.0013(11) 0.0058(10) 0.0009(10)
C17 0.0121(11) 0.0121(12) 0.0120(12) -0.0006(9) 0.0013(9) 0.0022(10)
C1 0.0147(12) 0.0174(13) 0.0163(13) -0.0014(10) 0.0035(10) 0.0050(10)
C21 0.0121(12) 0.0170(13) 0.0127(12) 0.0008(10) 0.0010(9) 0.0003(10)
C28 0.0149(13) 0.0245(14) 0.0159(13) 0.0053(11) 0.0035(10) 0.0023(11)
C48 0.0195(13) 0.0153(13) 0.0141(12) 0.0008(10) 0.0014(10) 0.0004(10)
C5 0.0117(12) 0.0184(13) 0.0124(12) -0.0021(10) 0.0037(9) 0.0031(10)
C23 0.0145(13) 0.0269(15) 0.0159(13) -0.0013(11) 0.0007(10) 0.0022(11)
C50 0.0139(12) 0.0269(15) 0.0140(12) -0.0014(11) 0.0048(10) 0.0045(11)
C34 0.0167(13) 0.0214(14) 0.0129(12) -0.0005(10) 0.0000(10) 0.0033(11)
C24 0.0181(14) 0.0289(16) 0.0180(14) 0.0034(12) -0.0018(11) -0.0009(12)
N2 0.0143(11) 0.0168(11) 0.0110(10) 0.0013(8) -0.0004(9) -0.0009(9)
C7 0.0163(13) 0.0213(14) 0.0145(12) 0.0000(10) 0.0009(10) -0.0008(11)
C46 0.0157(12) 0.0192(14) 0.0153(13) 0.0020(10) 0.0035(10) 0.0009(10)
C10 0.0190(13) 0.0227(14) 0.0125(12) 0.0003(10) -0.0027(10) -0.0006(11)
C8 0.0163(14) 0.0375(17) 0.0204(14) 0.0032(12) 0.0003(11) -0.0003(12)
C47 0.0110(12) 0.0200(13) 0.0062(11) -0.0007(9) 0.0002(9) 0.0013(10)
C19 0.0158(12) 0.0118(12) 0.0185(13) 0.0002(10) 0.0064(10) 0.0026(10)
N1 0.0148(11) 0.0212(12) 0.0125(10) 0.0004(9) 0.0006(8) -0.0009(9)
C2 0.0150(13) 0.0185(14) 0.0218(14) -0.0050(11) 0.0042(10) 0.0015(10)
C14 0.0163(13) 0.0178(14) 0.0159(13) 0.0012(10) 0.0020(10) -0.0033(10)
C27 0.0189(13) 0.0250(15) 0.0177(14) -0.0012(11) 0.0045(11) -0.0035(11)
C41 0.0130(12) 0.0138(12) 0.0120(12) 0.0005(10) 0.0067(9) -0.0019(10)
C16 0.0130(12) 0.0130(12) 0.0091(11) 0.0017(9) 0.0028(9) 0.0008(10)
C11 0.0189(13) 0.0158(13) 0.0136(12) 0.0004(10) -0.0003(10) 0.0027(10)
C13 0.0199(13) 0.0160(13) 0.0119(12) 0.0033(10) 0.0020(10) -0.0022(10)
C15 0.0143(12) 0.0114(12) 0.0128(12) 0.0005(9) 0.0010(10) 0.0003(10)
C18 0.0116(12) 0.0144(12) 0.0141(12) -0.0014(10) 0.0022(10) 0.0021(10)
C26 0.0231(15) 0.0279(16) 0.0259(15) -0.0071(12) 0.0078(12) 0.0005(12)
C25 0.0209(14) 0.0228(15) 0.0290(16) -0.0012(12) -0.0050(12) 0.0029(11)
C39 0.0209(14) 0.0204(14) 0.0152(13) -0.0005(11) -0.0048(10) 0.0014(11)
C6 0.0132(12) 0.0196(13) 0.0125(12) -0.0002(10) 0.0017(10) 0.0008(10)
C43 0.0213(14) 0.0156(13) 0.0273(15) 0.0006(11) 0.0057(12) 0.0029(11)
C32 0.0254(16) 0.0346(18) 0.052(2) -0.0097(16) 0.0121(15) 0.0058(14)
C29 0.0171(13) 0.0246(15) 0.0201(14) 0.0015(11) 0.0039(11) -0.0008(11)
C51 0.0213(13) 0.0182(14) 0.0121(12) -0.0016(10) 0.0048(10) 0.0068(11)
C20 0.0141(12) 0.0181(13) 0.0142(12) 0.0052(10) 0.0017(10) 0.0048(10)
C3 0.0158(13) 0.0262(15) 0.0128(12) -0.0056(11) 0.0035(10) 0.0053(11)
C52 0.0144(12) 0.0166(13) 0.0122(12) -0.0004(10) 0.0007(10) 0.0001(10)
C22 0.0091(11) 0.0247(14) 0.0134(12) -0.0010(10) -0.0008(9) -0.0007(10)
C45 0.0236(14) 0.0237(15) 0.0149(13) -0.0029(11) 0.0039(11) -0.0078(12)
C42 0.0168(13) 0.0169(13) 0.0168(13) 0.0027(10) 0.0029(10) -0.0019(10)
C37 0.0161(13) 0.0335(16) 0.0124(13) -0.0010(11) -0.0004(10) 0.0062(12)
C12 0.0187(13) 0.0119(12) 0.0117(12) 0.0009(9) 0.0006(10) 0.0006(10)
C38 0.0210(14) 0.0247(15) 0.0170(13) 0.0064(11) 0.0012(11) 0.0031(11)
C36 0.0177(14) 0.0353(17) 0.0150(13) -0.0072(12) -0.0022(11) -0.0013(12)
C40 0.0241(15) 0.0455(19) 0.0142(14) 0.0024(13) 0.0000(12) 0.0043(14)
C9 0.0180(14) 0.0399(18) 0.0161(14) 0.0031(12) -0.0032(11) 0.0034(13)
C30 0.0140(13) 0.0303(17) 0.0378(18) 0.0075(14) 0.0007(12) 0.0009(12)
C33 0.0176(14) 0.0261(15) 0.0302(16) -0.0020(12) 0.0051(12) -0.0005(12)
C35 0.0196(14) 0.0277(15) 0.0164(13) -0.0010(11) 0.0034(11) -0.0035(12)
C31 0.0153(15) 0.039(2) 0.055(2) 0.0047(17) 0.0117(14) 0.0056(13)
C49 0.0163(13) 0.0262(15) 0.0155(13) 0.0005(11) 0.0025(10) -0.0042(11)
C44 0.0276(15) 0.0131(13) 0.0269(15) -0.0035(11) 0.0106(12) -0.0026(11)

loop_
_atom_type_symbol
_atom_type_description
_atom_type_scat_dispersion_real
_atom_type_scat_dispersion_imag
_atom_type_scat_source
C C 0.0033 0.0016 'International Tables Vol C Tables 4.2.6.8 and 6.1.1.4'
H H 0.0000 0.0000 'International Tables Vol C Tables 4.2.6.8 and 6.1.1.4'
N N 0.0061 0.0033 'International Tables Vol C Tables 4.2.6.8 and 6.1.1.4'
Fe Fe 0.3463 0.8444 'International Tables Vol C Tables 4.2.6.8 and 6.1.1.4'

loop_
_geom_angle_atom_site_label_1
_geom_angle_atom_site_label_2
_geom_angle_atom_site_label_3
_geom_angle
C20 Fe1 C19 40.64(10)
C20 Fe1 C4 108.18(10)
C19 Fe1 C4 107.57(10)
C20 Fe1 C3 104.77(10)
C19 Fe1 C3 131.62(11)
C4 Fe1 C3 40.64(10)
C20 Fe1 C21 40.74(10)
C19 Fe1 C21 68.26(10)
C4 Fe1 C21 138.20(10)
C3 Fe1 C21 109.50(10)
C20 Fe1 C2 132.28(11)
C19 Fe1 C2 171.34(10)
C4 Fe1 C2 68.24(11)
C3 Fe1 C2 40.41(11)
C21 Fe1 C2 109.40(10)
C20 Fe1 C18 67.99(10)
C19 Fe1 C18 40.44(9)
C4 Fe1 C18 136.71(10)
C3 Fe1 C18 171.93(10)
C21 Fe1 C18 67.67(10)
C2 Fe1 C18 147.35(10)
C20 Fe1 C1 172.27(10)
C19 Fe1 C1 146.23(10)
C4 Fe1 C1 67.97(10)
C3 Fe1 C1 67.83(10)
C21 Fe1 C1 138.17(10)
C2 Fe1 C1 40.42(10)
C18 Fe1 C1 119.54(10)
C20 Fe1 C5 140.24(10)
C19 Fe1 C5 113.87(10)
C4 Fe1 C5 40.69(10)
C3 Fe1 C5 68.35(10)
C21 Fe1 C5 177.62(10)
C2 Fe1 C5 68.33(10)
C18 Fe1 C5 114.60(10)
C1 Fe1 C5 40.42(10)
C20 Fe1 C17 68.45(10)
C19 Fe1 C17 68.32(10)
C4 Fe1 C17 175.85(10)
C3 Fe1 C17 141.73(10)
C21 Fe1 C17 40.48(9)
C2 Fe1 C17 115.75(10)
C18 Fe1 C17 40.27(9)
C1 Fe1 C17 115.68(10)
C5 Fe1 C17 140.84(10)
C3 C4 C5 108.5(2)
C3 C4 Fe1 69.77(14)
C5 C4 Fe1 70.81(14)
C3 C4 H4 125.8
C5 C4 H4 125.8
Fe1 C4 H4 125.8
C18 C17 C21 106.4(2)
C18 C17 C16 128.9(2)
C21 C17 C16 124.4(2)
C18 C17 Fe1 68.97(14)
C21 C17 Fe1 68.26(13)
C16 C17 Fe1 132.83(17)
C2 C1 C5 108.7(2)
C2 C1 Fe1 69.44(15)
C5 C1 Fe1 70.09(14)
C2 C1 H1 125.6
C5 C1 H1 125.6
Fe1 C1 H1 125.6
C20 C21 C17 108.9(2)
C20 C21 Fe1 69.27(14)
C17 C21 Fe1 71.26(14)
C20 C21 H21 125.6
C17 C21 H21 125.6
Fe1 C21 H21 125.6
C33 C28 C29 118.2(2)
C33 C28 C6 122.1(2)
C29 C28 C6 119.7(2)
C49 C48 C47 121.0(2)
C49 C48 H48 119.5
C47 C48 H48 119.5
C1 C5 C4 106.7(2)
C1 C5 C6 128.4(2)
C4 C5 C6 123.8(2)
C1 C5 Fe1 69.49(14)
C4 C5 Fe1 68.50(14)
C6 C5 Fe1 136.02(17)
C24 C23 C22 121.2(2)
C24 C23 H23 119.4
C22 C23 H23 119.4
C51 C50 C49 119.8(2)
C51 C50 H50 120.1
C49 C50 H50 120.1
C35 C34 C39 118.0(2)
C35 C34 C11 121.2(2)
C39 C34 C11 120.7(2)
C25 C24 C23 120.5(3)
C25 C24 H24 119.8
C23 C24 H24 119.8
C15 N2 C12 109.2(2)
C15 N2 H2C 131(3)
C12 N2 H2C 117(3)
N1 C7 C8 109.6(2)
N1 C7 C6 120.5(2)
C8 C7 C6 129.9(2)
C41 C46 C45 121.2(2)
C41 C46 H46 119.4
C45 C46 H46 119.4
N1 C10 C11 120.4(2)
N1 C10 C9 107.7(2)
C11 C10 C9 131.7(2)
C9 C8 C7 107.2(2)
C9 C8 H8 126.4
C7 C8 H8 126.4
C52 C47 C48 118.1(2)
C52 C47 C16 121.0(2)
C48 C47 C16 120.4(2)
C20 C19 C18 108.0(2)
C20 C19 Fe1 69.61(14)
C18 C19 Fe1 70.69(14)
C20 C19 H19 126.0
C18 C19 H19 126.0
Fe1 C19 H19 126.0
C7 N1 C10 108.1(2)
C3 C2 C1 107.7(2)
C3 C2 Fe1 69.36(15)
C1 C2 Fe1 70.14(14)
C3 C2 H2 126.1
C1 C2 H2 126.1
Fe1 C2 H2 126.1
C13 C14 C15 106.9(2)
C13 C14 H14 126.6
C15 C14 H14 126.6
C26 C27 C22 121.3(3)
C26 C27 H27 119.4
C22 C27 H27 119.4
C42 C41 C46 117.9(2)
C42 C41 C16 122.1(2)
C46 C41 C16 119.9(2)
C15 C16 C17 111.0(2)
C15 C16 C47 104.95(18)
C17 C16 C47 110.3(2)
C15 C16 C41 110.7(2)
C17 C16 C41 108.95(19)
C47 C16 C41 110.91(19)
C10 C11 C12 121.7(2)
C10 C11 C34 119.8(2)
C12 C11 C34 118.5(2)
C14 C13 C12 107.6(2)
C14 C13 H13 126.2
C12 C13 H13 126.2
N2 C15 C14 109.2(2)
N2 C15 C16 121.7(2)
C14 C15 C16 129.0(2)
C19 C18 C17 109.0(2)
C19 C18 Fe1 68.87(14)
C17 C18 Fe1 70.76(14)
C19 C18 H18 125.5
C17 C18 H18 125.5
Fe1 C18 H18 125.5
C25 C26 C27 120.7(3)
C25 C26 H26 119.6
C27 C26 H26 119.6
C26 C25 C24 118.8(3)
C26 C25 H25 120.6
C24 C25 H25 120.6
C38 C39 C34 120.5(2)
C38 C39 H39 119.7
C34 C39 H39 119.7
C7 C6 C5 110.7(2)
C7 C6 C28 107.1(2)
C5 C6 C28 108.9(2)
C7 C6 C22 110.7(2)
C5 C6 C22 109.8(2)
C28 C6 C22 109.7(2)
C44 C43 C42 120.4(3)
C44 C43 H43 119.8
C42 C43 H43 119.8
C31 C32 C33 120.3(3)
C31 C32 H32 119.8
C33 C32 H32 119.8
C30 C29 C28 121.1(3)
C30 C29 H29 119.5
C28 C29 H29 119.5
C52 C51 C50 120.4(2)
C52 C51 H51 119.8
C50 C51 H51 119.8
C19 C20 C21 107.8(2)
C19 C20 Fe1 69.75(14)
C21 C20 Fe1 69.99(14)
C19 C20 H20 126.1
C21 C20 H20 126.1
Fe1 C20 H20 126.1
C2 C3 C4 108.3(2)
C2 C3 Fe1 70.23(14)
C4 C3 Fe1 69.59(14)
C2 C3 H3 125.8
C4 C3 H3 125.8
Fe1 C3 H3 125.8
C51 C52 C47 120.9(2)
C51 C52 H52 119.6
C47 C52 H52 119.6
C27 C22 C23 117.5(2)
C27 C22 C6 122.1(2)
C23 C22 C6 120.3(2)
C44 C45 C46 119.8(3)
C44 C45 H45 120.1
C46 C45 H45 120.1
C43 C42 C41 121.1(2)
C43 C42 H42 119.5
C41 C42 H42 119.5
C38 C37 C36 117.7(2)
C38 C37 C40 121.3(3)
C36 C37 C40 121.0(3)
N2 C12 C13 107.2(2)
N2 C12 C11 121.5(2)
C13 C12 C11 131.2(2)
C37 C38 C39 121.5(3)
C37 C38 H38 119.3
C39 C38 H38 119.3
C35 C36 C37 121.4(3)
C35 C36 H36 119.3
C37 C36 H36 119.3
C37 C40 H40A 109.5
C37 C40 H40B 109.5
H40A C40 H40B 109.5
C37 C40 H40C 109.5
H40A C40 H40C 109.5
H40B C40 H40C 109.5
C8 C9 C10 107.3(2)
C8 C9 H9 126.3
C10 C9 H9 126.3
C31 C30 C29 120.0(3)
C31 C30 H30 120.0
C29 C30 H30 120.0
C28 C33 C32 120.9(3)
C28 C33 H33 119.5
C32 C33 H33 119.5
C36 C35 C34 120.9(3)
C36 C35 H35 119.6
C34 C35 H35 119.6
C30 C31 C32 119.4(3)
C30 C31 H31 120.3
C32 C31 H31 120.3
C48 C49 C50 119.7(2)
C48 C49 H49 120.1
C50 C49 H49 120.1
C43 C44 C45 119.6(3)
C43 C44 H44 120.2
C45 C44 H44 120.2

loop_
_geom_bond_atom_site_label_1
_geom_bond_atom_site_label_2
_geom_bond_distance
Fe1 C20 2.035(2)
Fe1 C19 2.037(2)
Fe1 C4 2.040(2)
Fe1 C3 2.042(2)
Fe1 C21 2.045(2)
Fe1 C2 2.054(3)
Fe1 C18 2.061(2)
Fe1 C1 2.063(3)
Fe1 C5 2.071(2)
Fe1 C17 2.085(2)
C4 C3 1.418(4)
C4 C5 1.430(3)
C4 H4 0.9800
C17 C18 1.427(3)
C17 C21 1.429(3)
C17 C16 1.536(3)
C1 C2 1.422(4)
C1 C5 1.428(4)
C1 H1 0.9800
C21 C20 1.420(3)
C21 H21 0.9800
C28 C33 1.383(4)
C28 C29 1.393(4)
C28 C6 1.540(3)
C48 C49 1.384(4)
C48 C47 1.397(3)
C48 H48 0.9300
C5 C6 1.538(3)
C23 C24 1.387(4)
C23 C22 1.395(4)
C23 H23 0.9300
C50 C51 1.381(4)
C50 C49 1.388(4)
C50 H50 0.9300
C34 C35 1.389(4)
C34 C39 1.396(4)
C34 C11 1.480(3)
C24 C25 1.384(4)
C24 H24 0.9300
N2 C15 1.332(3)
N2 C12 1.388(3)
N2 H2C 0.86(5)
C7 N1 1.333(3)
C7 C8 1.421(4)
C7 C6 1.522(3)
C46 C41 1.392(3)
C46 C45 1.393(4)
C46 H46 0.9300
C10 N1 1.400(3)
C10 C11 1.408(4)
C10 C9 1.416(4)
C8 C9 1.370(4)
C8 H8 0.9300
C47 C52 1.392(3)
C47 C16 1.542(3)
C19 C20 1.414(4)
C19 C18 1.417(3)
C19 H19 0.9800
C2 C3 1.415(4)
C2 H2 0.9800
C14 C13 1.380(4)
C14 C15 1.415(3)
C14 H14 0.9300
C27 C26 1.385(4)
C27 C22 1.388(4)
C27 H27 0.9300
C41 C42 1.388(3)
C41 C16 1.547(3)
C16 C15 1.524(3)
C11 C12 1.416(4)
C13 C12 1.413(3)
C13 H13 0.9300
C18 H18 0.9800
C26 C25 1.382(4)
C26 H26 0.9300
C25 H25 0.9300
C39 C38 1.387(4)
C39 H39 0.9300
C6 C22 1.543(4)
C43 C44 1.380(4)
C43 C42 1.387(4)
C43 H43 0.9300
C32 C31 1.383(5)
C32 C33 1.388(4)
C32 H32 0.9300
C29 C30 1.386(4)
C29 H29 0.9300
C51 C52 1.379(3)
C51 H51 0.9300
C20 H20 0.9800
C3 H3 0.9800
C52 H52 0.9300
C45 C44 1.383(4)
C45 H45 0.9300
C42 H42 0.9300
C37 C38 1.386(4)
C37 C36 1.390(4)
C37 C40 1.497(4)
C38 H38 0.9300
C36 C35 1.383(4)
C36 H36 0.9300
C40 H40A 0.9600
C40 H40B 0.9600
C40 H40C 0.9600
C9 H9 0.9300
C30 C31 1.381(5)
C30 H30 0.9300
C33 H33 0.9300
C35 H35 0.9300
C31 H31 0.9300
C49 H49 0.9300
C44 H44 0.9300
